data_7129919
loop_
_publ_author_name
'Guo, You-Shi'
'Zhan, Shun-Ze'
'Zhong, Jia-Jing'
'Lu, Weigang'
'Ng, Seik Weng'
'Li, Dan'

_publ_section_title
;
 Regioisomeric Core-shell Cuprofullerene C60@Cu24
;
_journal_name_full 'Chemical Communications'
_journal_paper_doi 10.1039/D2CC00683A
_journal_year 2022
_chemical_formula_moiety 'Cu24 C60 (C8 H8 O2)12 (C2 F3 O2)24'
_chemical_formula_sum 'C204 H96 Cu24 F72 O72'
_chemical_formula_weight 6592.01
_space_group_crystal_system trigonal
_space_group_IT_number 148
_space_group_name_Hall '-R 3'
_space_group_name_H-M_alt 'R -3 :H'
_atom_sites_solution_hydrogens mixed
_atom_sites_solution_primary iterative
_audit_creation_date 2022-03-16
_audit_creation_method
;
Olex2 1.2
(compiled 2018.05.29 svn.r3508 for OlexSys, GUI svn.r5506)
;
_audit_update_record
;
2022-03-16 deposited with the CCDC.	2022-04-01 downloaded from the CCDC.
;
_cell_angle_alpha 90
_cell_angle_beta 90
_cell_angle_gamma 120
_cell_formula_units_Z 3
_cell_length_a 32.3438(3)
_cell_length_b 32.3438(3)
_cell_length_c 18.03400(19)
_cell_measurement_reflns_used 10818
_cell_measurement_temperature 100(2)
_cell_measurement_theta_max 73.7910
_cell_measurement_theta_min 3.9830
_cell_volume 16338.2(3)
_computing_cell_refinement 'CrysAlisPro 1.171.39.28b (Rigaku OD, 2015)'
_computing_data_collection 'CrysAlisPro 1.171.39.28b (Rigaku OD, 2015)'
_computing_data_reduction 'CrysAlisPro 1.171.39.28b (Rigaku OD, 2015)'
_computing_molecular_graphics 'Olex2 (Dolomanov et al., 2009)'
_computing_publication_material 'Olex2 (Dolomanov et al., 2009)'
_computing_structure_refinement 'ShelXL (Sheldrick, 2015)'
_computing_structure_solution 'olex2.solve (Bourhis et al., 2015)'
_diffrn_ambient_temperature 100.15
_diffrn_measured_fraction_theta_full 0.991
_diffrn_measured_fraction_theta_max 0.958
_diffrn_measurement_device_type 'XtaLAB AFC12 (RINC): Kappa single'
_diffrn_radiation_type CuK\a
_diffrn_radiation_wavelength 1.54184
_diffrn_reflns_av_R_equivalents 0.0201
_diffrn_reflns_av_unetI/netI 0.0278
_diffrn_reflns_Laue_measured_fraction_full 0.991
_diffrn_reflns_Laue_measured_fraction_max 0.958
_diffrn_reflns_limit_h_max 24
_diffrn_reflns_limit_h_min -24
_diffrn_reflns_limit_k_max 19
_diffrn_reflns_limit_k_min -38
_diffrn_reflns_limit_l_max 21
_diffrn_reflns_limit_l_min -21
_diffrn_reflns_number 16363
_diffrn_reflns_point_group_measured_fraction_full 0.991
_diffrn_reflns_point_group_measured_fraction_max 0.958
_diffrn_reflns_theta_full 67.684
_diffrn_reflns_theta_max 74.143
_diffrn_reflns_theta_min 2.732
_exptl_absorpt_coefficient_mu 3.809
_exptl_absorpt_correction_T_max 1
_exptl_absorpt_correction_T_min 0.79333
_exptl_absorpt_correction_type multi-scan
_exptl_crystal_colour red
_exptl_crystal_colour_primary red
_exptl_crystal_density_diffrn 2.010
_exptl_crystal_description prism
_exptl_crystal_F_000 9720
_exptl_crystal_size_max 0.6
_exptl_crystal_size_mid 0.4
_exptl_crystal_size_min 0.2
_refine_diff_density_max 0.974
_refine_diff_density_min -1.251
_refine_diff_density_rms 0.103
_refine_ls_extinction_method none
_refine_ls_goodness_of_fit_ref 1.040
_refine_ls_hydrogen_treatment mixed
_refine_ls_matrix_type full
_refine_ls_number_parameters 569
_refine_ls_number_reflns 7079
_refine_ls_number_restraints 2
_refine_ls_restrained_S_all 1.040
_refine_ls_R_factor_all 0.0445
_refine_ls_R_factor_gt 0.0411
_refine_ls_shift/su_max 0.001
_refine_ls_shift/su_mean 0.000
_refine_ls_structure_factor_coef Fsqd
_refine_ls_weighting_details 'w=1/[\s^2^(Fo^2^)+(0.0819P)^2^+63.9474P] where P=(Fo^2^+2Fc^2^)/3'
_refine_ls_weighting_scheme calc
_refine_ls_wR_factor_gt 0.1210
_refine_ls_wR_factor_ref 0.1237
_reflns_Friedel_coverage 0.000
_reflns_number_gt 6411
_reflns_number_total 7079
_reflns_threshold_expression 'I > 2\s(I)'
_cod_data_source_file d2cc00683a2.cif
_cod_data_source_block 1
_cod_original_cell_volume 16338.2(4)
_cod_original_sg_symbol_H-M 'R -3'
_cod_database_code 7129919
_shelx_shelxl_version_number 2017/1
_shelx_space_group_comment
;
The symmetry employed for this shelxl refinement is uniquely defined
by the following loop, which should always be used as a source of
symmetry information in preference to the above space-group names.
They are only intended as comments.
;
_olex2_refinement_description
;
1. Fixed Uiso
 At 1.2 times of:
  All C(H) groups
 At 1.5 times of:
  All C(H,H,H) groups
2. Restrained distances
 O8-H8 = O10-H10
 0.84 with sigma of 0.01
3.a Aromatic/amide H refined with riding coordinates:
 C19(H19), C20(H20), C22(H22), C23(H23), C27(H27), C28(H28), C30(H30), C31(H31)
3.b Idealised Me refined as rotating group:
 C24(H24A,H24B,H24C), C32(H32A,H32B,H32C)
;
_olex2_submission_special_instructions 'No special instructions were received'

loop_
_space_group_symop_operation_xyz
'x, y, z'
'-y, x-y, z'
'-x+y, -x, z'
'x+2/3, y+1/3, z+1/3'
'-y+2/3, x-y+1/3, z+1/3'
'-x+y+2/3, -x+1/3, z+1/3'
'x+1/3, y+2/3, z+2/3'
'-y+1/3, x-y+2/3, z+2/3'
'-x+y+1/3, -x+2/3, z+2/3'
'-x, -y, -z'
'y, -x+y, -z'
'x-y, x, -z'
'-x+2/3, -y+1/3, -z+1/3'
'y+2/3, -x+y+1/3, -z+1/3'
'x-y+2/3, x+1/3, -z+1/3'
'-x+1/3, -y+2/3, -z+2/3'
'y+1/3, -x+y+2/3, -z+2/3'
'x-y+1/3, x+2/3, -z+2/3'

loop_
_atom_site_label
_atom_site_type_symbol
_atom_site_fract_x
_atom_site_fract_y
_atom_site_fract_z
_atom_site_U_iso_or_equiv
_atom_site_adp_type
_atom_site_occupancy
_atom_site_site_symmetry_order
_atom_site_calc_flag
_atom_site_refinement_flags_posn
_atom_site_refinement_flags_adp
_atom_site_refinement_flags_occupancy
_atom_site_disorder_assembly
_atom_site_disorder_group
Cu1 Cu 0.32880(2) 0.49687(2) 0.66343(2) 0.01777(12) Uani 1 1 d . . . . .
Cu2 Cu 0.30671(2) 0.51776(2) 0.49438(2) 0.01737(12) Uani 1 1 d . . . . .
Cu3 Cu 0.41952(2) 0.57248(2) 0.55835(2) 0.01774(12) Uani 1 1 d . . . . .
Cu4 Cu 0.40066(2) 0.69591(2) 0.38492(2) 0.02173(13) Uani 1 1 d . . . . .
F1 F 0.46992(11) 0.48544(11) 0.72613(15) 0.0612(8) Uani 1 1 d . . . . .
F2 F 0.41385(9) 0.42254(8) 0.67675(19) 0.0601(8) Uani 1 1 d . . . . .
F3 F 0.47280(10) 0.47018(10) 0.61107(14) 0.0528(7) Uani 1 1 d . . . . .
F4 F 0.23962(10) 0.34195(7) 0.59470(13) 0.0533(7) Uani 1 1 d . . . . .
F5 F 0.21420(8) 0.35304(7) 0.49087(12) 0.0410(5) Uani 1 1 d . . . . .
F6 F 0.28629(10) 0.36755(8) 0.50055(15) 0.0519(6) Uani 1 1 d . . . . .
F7 F 0.41997(9) 0.46878(9) 0.39673(13) 0.0467(6) Uani 1 1 d . . . . .
F8 F 0.36963(7) 0.46739(8) 0.31739(12) 0.0389(5) Uani 1 1 d . . . . .
F9 F 0.44182(8) 0.52692(9) 0.31893(12) 0.0420(5) Uani 1 1 d . . . . .
F10 F 0.45621(9) 0.82487(9) 0.24000(15) 0.0579(7) Uani 1 1 d . . . . .
F11 F 0.40384(10) 0.77505(9) 0.16454(12) 0.0516(6) Uani 1 1 d . . . . .
F12 F 0.39094(10) 0.82538(9) 0.22084(15) 0.0543(7) Uani 1 1 d . . . . .
O1 O 0.28599(10) 0.43410(8) 0.62055(13) 0.0346(6) Uani 1 1 d . . . . .
O2 O 0.26793(9) 0.44785(8) 0.50650(13) 0.0321(5) Uani 1 1 d . . . . .
O3 O 0.34838(8) 0.50948(9) 0.42123(13) 0.0310(5) Uani 1 1 d . . . . .
O4 O 0.42455(8) 0.55050(9) 0.45878(14) 0.0347(6) Uani 1 1 d . . . . .
O5 O 0.44087(8) 0.53079(8) 0.60428(15) 0.0337(5) Uani 1 1 d . . . . .
O6 O 0.37935(9) 0.48075(9) 0.67494(14) 0.0343(5) Uani 1 1 d . . . . .
O7 O 0.25982(7) 0.51666(7) 0.40495(11) 0.0213(4) Uani 1 1 d . . . . .
O8 O 0.27328(9) 0.47065(9) 0.32632(14) 0.0329(5) Uani 1 1 d D . . . .
H8 H 0.3005(10) 0.4824(19) 0.345(3) 0.072(18) Uiso 1 1 d D . . . .
O9 O 0.49578(7) 0.63174(7) 0.55521(11) 0.0216(4) Uani 1 1 d . . . . .
O10 O 0.52983(9) 0.58678(9) 0.53996(15) 0.0355(6) Uani 1 1 d D . . . .
H10 H 0.5042(9) 0.5632(10) 0.554(2) 0.043(12) Uiso 1 1 d D . . . .
O11 O 0.40948(9) 0.74092(9) 0.30771(13) 0.0354(6) Uani 1 1 d . . . . .
O12 O 0.34921(9) 0.75589(9) 0.31917(13) 0.0328(5) Uani 1 1 d . . . . .
C1 C 0.30534(9) 0.54374(9) 0.65248(15) 0.0145(5) Uani 1 1 d . . . . .
C2 C 0.35347(9) 0.56693(9) 0.68118(15) 0.0147(5) Uani 1 1 d . . . . .
C3 C 0.44570(9) 0.74231(9) 0.57612(15) 0.0146(5) Uani 1 1 d . . . . .
C4 C 0.41416(9) 0.74982(9) 0.52946(14) 0.0144(5) Uani 1 1 d . . . . .
C5 C 0.38486(9) 0.60956(9) 0.55962(14) 0.0142(5) Uani 1 1 d . . . . .
C6 C 0.39381(9) 0.59965(9) 0.63403(15) 0.0151(5) Uani 1 1 d . . . . .
C7 C 0.37948(9) 0.71070(9) 0.48252(14) 0.0139(5) Uani 1 1 d . . . . .
C8 C 0.37762(9) 0.66552(9) 0.48368(14) 0.0140(5) Uani 1 1 d . . . . .
C9 C 0.40925(9) 0.65888(9) 0.53372(14) 0.0142(5) Uani 1 1 d . . . . .
C10 C 0.44177(9) 0.69558(9) 0.57784(15) 0.0153(5) Uani 1 1 d . . . . .
C11 C 0.41871(11) 0.49584(11) 0.64654(17) 0.0233(6) Uani 1 1 d . . . . .
C12 C 0.44449(12) 0.46808(12) 0.66512(19) 0.0307(7) Uani 1 1 d . . . . .
C13 C 0.27000(11) 0.42291(10) 0.55708(17) 0.0231(6) Uani 1 1 d . . . . .
C14 C 0.25141(14) 0.37018(12) 0.5359(2) 0.0347(8) Uani 1 1 d . . . . .
C15 C 0.39149(11) 0.52148(11) 0.41919(17) 0.0238(6) Uani 1 1 d . . . . .
C16 C 0.40563(12) 0.49548(13) 0.36162(19) 0.0310(7) Uani 1 1 d . . . . .
C17 C 0.24769(11) 0.48911(11) 0.35063(17) 0.0245(6) Uani 1 1 d . . . . .
C18 C 0.20278(11) 0.47319(11) 0.31043(17) 0.0246(6) Uani 1 1 d . . . . .
C19 C 0.17070(12) 0.48681(12) 0.33436(19) 0.0290(7) Uani 1 1 d . . . . .
H19 H 0.178161 0.507258 0.376087 0.035 Uiso 1 1 calc R . . . .
C20 C 0.12762(12) 0.47064(13) 0.2975(2) 0.0334(7) Uani 1 1 d . . . . .
H20 H 0.105480 0.479685 0.314547 0.040 Uiso 1 1 calc R . . . .
C21 C 0.11670(13) 0.44110(13) 0.2354(2) 0.0353(8) Uani 1 1 d . . . . .
C22 C 0.14954(13) 0.42823(12) 0.21135(19) 0.0334(7) Uani 1 1 d . . . . .
H22 H 0.142566 0.408632 0.168652 0.040 Uiso 1 1 calc R . . . .
C23 C 0.19192(12) 0.44330(11) 0.24818(18) 0.0284(7) Uani 1 1 d . . . . .
H23 H 0.213684 0.433608 0.231737 0.034 Uiso 1 1 calc R . . . .
C24 C 0.07027(15) 0.42380(19) 0.1946(3) 0.0544(11) Uani 1 1 d . . . . .
H24A H 0.074016 0.416768 0.143033 0.082 Uiso 1 1 calc GR . . . .
H24B H 0.061290 0.448592 0.195889 0.082 Uiso 1 1 calc GR . . . .
H24C H 0.045284 0.394797 0.218512 0.082 Uiso 1 1 calc GR . . . .
C25 C 0.52919(11) 0.62677(11) 0.53146(17) 0.0239(6) Uani 1 1 d . . . . .
C26 C 0.56959(11) 0.66466(12) 0.49083(18) 0.0284(7) Uani 1 1 d . . . . .
C27 C 0.60294(13) 0.65554(14) 0.4562(2) 0.0363(8) Uani 1 1 d . . . . .
H27 H 0.600908 0.625374 0.461846 0.044 Uiso 1 1 calc R . . . .
C28 C 0.63900(14) 0.69089(17) 0.4135(2) 0.0467(10) Uani 1 1 d . . . . .
H28 H 0.661439 0.684637 0.389404 0.056 Uiso 1 1 calc R . . . .
C29 C 0.64266(13) 0.73558(16) 0.4055(2) 0.0452(10) Uani 1 1 d . . . . .
C30 C 0.61023(14) 0.74438(14) 0.4419(2) 0.0394(9) Uani 1 1 d . . . . .
H30 H 0.613206 0.775061 0.438271 0.047 Uiso 1 1 calc R . . . .
C31 C 0.57345(12) 0.70923(12) 0.48358(19) 0.0320(7) Uani 1 1 d . . . . .
H31 H 0.550934 0.715589 0.507126 0.038 Uiso 1 1 calc R . . . .
C32 C 0.68138(17) 0.7732(2) 0.3578(3) 0.0651(15) Uani 1 1 d . . . . .
H32A H 0.667285 0.777328 0.312266 0.098 Uiso 1 1 calc GR . . . .
H32B H 0.704564 0.763216 0.345002 0.098 Uiso 1 1 calc GR . . . .
H32C H 0.697498 0.803439 0.384951 0.098 Uiso 1 1 calc GR . . . .
C33 C 0.38673(12) 0.76112(11) 0.29183(17) 0.0258(6) Uani 1 1 d . . . . .
C34 C 0.40919(13) 0.79762(13) 0.22849(19) 0.0314(7) Uani 1 1 d . . . . .

loop_
_atom_site_aniso_label
_atom_site_aniso_U_11
_atom_site_aniso_U_22
_atom_site_aniso_U_33
_atom_site_aniso_U_23
_atom_site_aniso_U_13
_atom_site_aniso_U_12
Cu1 0.0191(2) 0.0140(2) 0.0218(2) 0.00007(15) 0.00015(15) 0.00939(17)
Cu2 0.0188(2) 0.0146(2) 0.0191(2) -0.00230(15) -0.00009(15) 0.00863(16)
Cu3 0.0176(2) 0.0174(2) 0.0209(2) -0.00130(15) 0.00098(15) 0.01076(17)
Cu4 0.0227(2) 0.0225(2) 0.0202(2) 0.00069(16) 0.00187(16) 0.01144(18)
F1 0.0762(19) 0.088(2) 0.0531(15) -0.0153(14) -0.0271(13) 0.0663(18)
F2 0.0500(14) 0.0343(12) 0.109(2) 0.0197(13) 0.0129(14) 0.0307(11)
F3 0.0650(16) 0.0728(17) 0.0516(14) 0.0166(12) 0.0205(12) 0.0577(15)
F4 0.0872(19) 0.0174(9) 0.0376(12) 0.0023(8) -0.0100(12) 0.0128(11)
F5 0.0505(13) 0.0213(9) 0.0404(12) -0.0081(8) -0.0123(10) 0.0098(9)
F6 0.0623(15) 0.0398(12) 0.0646(16) -0.0146(11) 0.0005(12) 0.0339(12)
F7 0.0633(15) 0.0550(14) 0.0468(13) -0.0101(10) -0.0062(11) 0.0483(13)
F8 0.0358(11) 0.0467(12) 0.0386(11) -0.0213(9) -0.0066(9) 0.0240(10)
F9 0.0355(11) 0.0566(14) 0.0337(11) -0.0086(10) 0.0083(9) 0.0228(10)
F10 0.0370(13) 0.0502(14) 0.0656(17) 0.0250(12) 0.0036(11) 0.0060(11)
F11 0.0752(17) 0.0561(15) 0.0298(11) 0.0093(10) 0.0127(11) 0.0376(14)
F12 0.0661(16) 0.0514(14) 0.0619(15) 0.0300(12) 0.0279(13) 0.0418(13)
O1 0.0536(15) 0.0182(11) 0.0263(12) -0.0020(9) -0.0066(10) 0.0137(11)
O2 0.0423(14) 0.0178(10) 0.0310(12) -0.0020(9) -0.0079(10) 0.0111(10)
O3 0.0247(11) 0.0405(13) 0.0315(12) -0.0134(10) -0.0025(9) 0.0191(10)
O4 0.0238(11) 0.0431(14) 0.0358(13) -0.0180(11) -0.0008(9) 0.0156(11)
O5 0.0268(12) 0.0270(12) 0.0537(15) 0.0136(11) 0.0109(11) 0.0182(10)
O6 0.0332(13) 0.0374(13) 0.0447(14) 0.0167(11) 0.0133(11) 0.0270(11)
O7 0.0227(10) 0.0190(10) 0.0223(10) -0.0039(8) -0.0047(8) 0.0104(8)
O8 0.0316(13) 0.0366(13) 0.0362(13) -0.0147(10) -0.0066(10) 0.0212(11)
O9 0.0185(10) 0.0237(10) 0.0237(10) -0.0028(8) 0.0006(8) 0.0114(8)
O10 0.0295(13) 0.0308(13) 0.0512(15) 0.0083(11) 0.0120(11) 0.0188(11)
O11 0.0372(13) 0.0446(14) 0.0308(12) 0.0142(11) 0.0081(10) 0.0253(12)
O12 0.0319(12) 0.0365(13) 0.0324(12) 0.0124(10) 0.0088(10) 0.0189(11)
C1 0.0138(12) 0.0102(11) 0.0178(12) -0.0003(9) -0.0001(10) 0.0047(10)
C2 0.0152(12) 0.0141(12) 0.0170(13) -0.0007(10) -0.0005(10) 0.0091(10)
C3 0.0123(12) 0.0136(12) 0.0160(12) -0.0007(9) 0.0001(9) 0.0049(10)
C4 0.0149(12) 0.0117(12) 0.0153(12) 0.0017(9) 0.0016(10) 0.0058(10)
C5 0.0144(12) 0.0138(12) 0.0158(12) -0.0012(9) 0.0004(9) 0.0081(10)
C6 0.0137(12) 0.0140(12) 0.0185(13) -0.0005(10) -0.0012(10) 0.0077(10)
C7 0.0139(12) 0.0143(12) 0.0125(12) -0.0002(9) 0.0004(9) 0.0064(10)
C8 0.0140(12) 0.0156(12) 0.0122(12) 0.0001(9) 0.0016(9) 0.0072(10)
C9 0.0141(12) 0.0139(12) 0.0150(12) 0.0008(9) 0.0017(9) 0.0073(10)
C10 0.0111(11) 0.0159(12) 0.0186(13) 0.0028(10) 0.0023(9) 0.0064(10)
C11 0.0261(15) 0.0221(14) 0.0267(15) -0.0010(11) -0.0018(12) 0.0159(12)
C12 0.0324(17) 0.0329(17) 0.0357(18) 0.0071(14) 0.0042(14) 0.0229(15)
C13 0.0251(15) 0.0137(13) 0.0274(15) -0.0018(11) 0.0015(12) 0.0075(11)
C14 0.049(2) 0.0218(16) 0.0307(17) -0.0029(13) -0.0042(15) 0.0159(15)
C15 0.0258(15) 0.0271(15) 0.0228(14) -0.0017(12) 0.0028(11) 0.0165(13)
C16 0.0299(16) 0.0365(18) 0.0304(17) -0.0072(14) -0.0012(13) 0.0196(15)
C17 0.0282(15) 0.0202(14) 0.0231(15) -0.0013(11) 0.0000(12) 0.0105(12)
C18 0.0250(15) 0.0188(14) 0.0241(15) -0.0014(11) -0.0017(12) 0.0066(12)
C19 0.0282(16) 0.0244(15) 0.0305(16) -0.0007(12) -0.0009(13) 0.0103(13)
C20 0.0285(17) 0.0342(18) 0.0354(18) 0.0007(14) -0.0018(14) 0.0141(15)
C21 0.0279(17) 0.0367(19) 0.0324(18) -0.0002(14) -0.0045(14) 0.0094(15)
C22 0.0344(18) 0.0287(17) 0.0282(16) -0.0042(13) -0.0038(13) 0.0091(14)
C23 0.0325(17) 0.0239(15) 0.0240(15) -0.0016(12) 0.0002(12) 0.0106(13)
C24 0.033(2) 0.071(3) 0.053(3) -0.015(2) -0.0138(19) 0.021(2)
C25 0.0214(14) 0.0279(15) 0.0241(15) -0.0025(12) 0.0002(11) 0.0136(13)
C26 0.0226(15) 0.0323(17) 0.0276(16) -0.0001(13) 0.0012(12) 0.0116(13)
C27 0.0279(17) 0.043(2) 0.0378(19) -0.0025(15) 0.0056(14) 0.0172(16)
C28 0.0253(17) 0.064(3) 0.037(2) -0.0016(18) 0.0045(15) 0.0113(18)
C29 0.0257(17) 0.055(2) 0.0326(19) 0.0066(17) -0.0012(14) 0.0039(17)
C30 0.0367(19) 0.0316(18) 0.0350(19) 0.0053(14) -0.0082(15) 0.0057(15)
C31 0.0296(17) 0.0327(17) 0.0277(16) 0.0005(13) -0.0035(13) 0.0112(14)
C32 0.040(2) 0.075(3) 0.045(2) 0.021(2) 0.0027(19) 0.002(2)
C33 0.0290(16) 0.0228(14) 0.0249(15) 0.0003(12) 0.0013(12) 0.0124(13)
C34 0.0340(17) 0.0324(17) 0.0293(17) 0.0054(13) 0.0049(13) 0.0176(15)

loop_
_atom_type_symbol
_atom_type_description
_atom_type_scat_dispersion_real
_atom_type_scat_dispersion_imag
_atom_type_scat_source
C C 0.0181 0.0091 'International Tables Vol C Tables 4.2.6.8 and 6.1.1.4'
H H 0.0000 0.0000 'International Tables Vol C Tables 4.2.6.8 and 6.1.1.4'
O O 0.0492 0.0322 'International Tables Vol C Tables 4.2.6.8 and 6.1.1.4'
F F 0.0727 0.0534 'International Tables Vol C Tables 4.2.6.8 and 6.1.1.4'
Cu Cu -1.9646 0.5888 'International Tables Vol C Tables 4.2.6.8 and 6.1.1.4'

loop_
_geom_angle_atom_site_label_1
_geom_angle_atom_site_label_2
_geom_angle_atom_site_label_3
_geom_angle
_geom_angle_site_symmetry_1
_geom_angle_site_symmetry_3
_geom_angle_publ_flag
O1 Cu1 O6 90.99(11) . . ?
O1 Cu1 O9 90.55(9) . 14_456 ?
O1 Cu1 C1 113.87(11) . . ?
O1 Cu1 C2 155.00(11) . . ?
O6 Cu1 O9 93.09(9) . 14_456 ?
O6 Cu1 C1 152.67(11) . . ?
O6 Cu1 C2 111.60(11) . . ?
C1 Cu1 O9 97.62(9) . 14_456 ?
C1 Cu1 C2 41.99(10) . . ?
C2 Cu1 O9 98.45(9) . 14_456 ?
O2 Cu2 O3 90.25(11) . . ?
O2 Cu2 O7 91.41(9) . . ?
O2 Cu2 C3 113.22(11) . 3_565 ?
O2 Cu2 C4 153.95(10) . 3_565 ?
O3 Cu2 O7 91.12(9) . . ?
O3 Cu2 C3 151.60(10) . 3_565 ?
O3 Cu2 C4 112.19(10) . 3_565 ?
C3 Cu2 O7 103.47(9) 3_565 . ?
C3 Cu2 C4 41.66(10) 3_565 3_565 ?
C4 Cu2 O7 100.81(9) 3_565 . ?
O4 Cu3 O5 90.90(11) . . ?
O4 Cu3 O9 91.80(9) . . ?
O4 Cu3 C5 113.42(11) . . ?
O4 Cu3 C6 154.51(11) . . ?
O5 Cu3 O9 89.06(9) . . ?
O5 Cu3 C5 152.99(11) . . ?
O5 Cu3 C6 112.01(11) . . ?
C5 Cu3 O9 101.16(9) . . ?
C5 Cu3 C6 42.00(10) . . ?
C6 Cu3 O9 99.31(9) . . ?
O11 Cu4 O7 85.95(9) . 2_665 ?
O11 Cu4 O12 95.32(11) . 3_565 ?
O11 Cu4 C7 112.80(11) . . ?
O11 Cu4 C8 153.61(11) . . ?
O12 Cu4 O7 94.17(9) 3_565 2_665 ?
O12 Cu4 C7 150.32(11) 3_565 . ?
O12 Cu4 C8 108.97(11) 3_565 . ?
C7 Cu4 O7 96.99(9) . 2_665 ?
C8 Cu4 O7 101.94(9) . 2_665 ?
C8 Cu4 C7 41.72(10) . . ?
C13 O1 Cu1 130.3(2) . . ?
C13 O2 Cu2 128.0(2) . . ?
C15 O3 Cu2 134.6(2) . . ?
C15 O4 Cu3 127.2(2) . . ?
C11 O5 Cu3 129.3(2) . . ?
C11 O6 Cu1 133.5(2) . . ?
Cu2 O7 Cu4 98.86(8) . 3_565 ?
C17 O7 Cu2 123.67(19) . . ?
C17 O7 Cu4 119.46(19) . 3_565 ?
Cu3 O9 Cu1 97.80(8) . 15_556 ?
C25 O9 Cu1 121.30(19) . 15_556 ?
C25 O9 Cu3 123.6(2) . . ?
C33 O11 Cu4 131.5(2) . . ?
C33 O12 Cu4 128.2(2) . 2_665 ?
C2 C1 Cu1 69.02(15) . . ?
C2 C1 C3 119.6(2) . 3_565 ?
C2 C1 C6 119.8(2) . 14_456 ?
C3 C1 Cu1 116.85(18) 3_565 . ?
C6 C1 Cu1 119.85(18) 14_456 . ?
C6 C1 C3 107.8(2) 14_456 3_565 ?
C1 C2 Cu1 68.99(15) . . ?
C1 C2 C6 120.3(2) . . ?
C1 C2 C10 118.7(2) . 14_456 ?
C6 C2 Cu1 115.28(18) . . ?
C10 C2 Cu1 122.00(19) 14_456 . ?
C10 C2 C6 107.8(2) 14_456 . ?
C1 C3 Cu2 116.10(18) 2_665 2_665 ?
C4 C3 Cu2 69.18(15) . 2_665 ?
C4 C3 C1 120.6(2) . 2_665 ?
C4 C3 C10 119.3(2) . . ?
C10 C3 Cu2 120.52(18) . 2_665 ?
C10 C3 C1 107.5(2) . 2_665 ?
C3 C4 Cu2 69.16(15) . 2_665 ?
C3 C4 C5 119.3(2) . 2_665 ?
C3 C4 C7 119.6(2) . . ?
C5 C4 Cu2 118.21(18) 2_665 2_665 ?
C7 C4 Cu2 118.95(18) . 2_665 ?
C7 C4 C5 107.8(2) . 2_665 ?
C4 C5 Cu3 117.50(18) 3_565 . ?
C6 C5 Cu3 69.16(15) . . ?
C6 C5 C4 120.6(2) . 3_565 ?
C6 C5 C9 118.8(2) . . ?
C9 C5 Cu3 119.39(18) . . ?
C9 C5 C4 107.6(2) . 3_565 ?
C1 C6 Cu3 117.70(18) 15_556 . ?
C1 C6 C2 107.8(2) 15_556 . ?
C2 C6 Cu3 119.26(18) . . ?
C5 C6 Cu3 68.85(15) . . ?
C5 C6 C1 119.7(2) . 15_556 ?
C5 C6 C2 119.6(2) . . ?
C4 C7 Cu4 120.01(18) . . ?
C4 C7 C8 107.8(2) . 2_665 ?
C8 C7 Cu4 67.62(14) . . ?
C8 C7 Cu4 118.21(18) 2_665 . ?
C8 C7 C4 119.7(2) . . ?
C8 C7 C8 119.4(2) . 2_665 ?
C7 C8 Cu4 70.66(15) . . ?
C7 C8 Cu4 114.74(18) 3_565 . ?
C7 C8 C7 120.6(2) . 3_565 ?
C7 C8 C9 119.0(2) . . ?
C9 C8 Cu4 120.62(18) . . ?
C9 C8 C7 107.8(2) . 3_565 ?
C8 C9 C5 108.9(2) . . ?
C10 C9 C5 121.3(2) . . ?
C10 C9 C8 121.3(2) . . ?
C3 C10 C2 108.9(2) . 15_556 ?
C9 C10 C2 121.5(2) . 15_556 ?
C9 C10 C3 121.1(2) . . ?
O5 C11 C12 115.3(3) . . ?
O6 C11 O5 128.9(3) . . ?
O6 C11 C12 115.8(3) . . ?
F1 C12 C11 109.8(3) . . ?
F2 C12 F1 107.7(3) . . ?
F2 C12 C11 111.3(3) . . ?
F3 C12 F1 109.0(3) . . ?
F3 C12 F2 106.9(3) . . ?
F3 C12 C11 112.0(3) . . ?
O1 C13 O2 129.9(3) . . ?
O1 C13 C14 115.3(3) . . ?
O2 C13 C14 114.7(3) . . ?
F4 C14 F6 107.4(3) . . ?
F4 C14 C13 112.4(3) . . ?
F5 C14 F4 108.3(3) . . ?
F5 C14 F6 107.5(3) . . ?
F5 C14 C13 112.6(3) . . ?
F6 C14 C13 108.3(3) . . ?
O3 C15 C16 116.1(3) . . ?
O4 C15 O3 128.8(3) . . ?
O4 C15 C16 115.0(3) . . ?
F7 C16 F9 108.1(3) . . ?
F7 C16 C15 109.2(3) . . ?
F8 C16 F7 108.3(3) . . ?
F8 C16 F9 107.9(3) . . ?
F8 C16 C15 112.3(3) . . ?
F9 C16 C15 110.9(3) . . ?
O7 C17 O8 122.8(3) . . ?
O7 C17 C18 122.7(3) . . ?
O8 C17 C18 114.4(3) . . ?
C19 C18 C17 120.2(3) . . ?
C19 C18 C23 119.9(3) . . ?
C23 C18 C17 119.9(3) . . ?
C18 C19 C20 120.1(3) . . ?
C19 C20 C21 120.3(3) . . ?
C20 C21 C24 120.6(4) . . ?
C22 C21 C20 119.0(3) . . ?
C22 C21 C24 120.4(3) . . ?
C23 C22 C21 121.3(3) . . ?
C22 C23 C18 119.4(3) . . ?
O9 C25 O10 121.9(3) . . ?
O9 C25 C26 122.2(3) . . ?
O10 C25 C26 115.8(3) . . ?
C27 C26 C25 120.4(3) . . ?
C31 C26 C25 119.7(3) . . ?
C31 C26 C27 119.9(3) . . ?
C28 C27 C26 119.5(4) . . ?
C27 C28 C29 120.7(4) . . ?
C28 C29 C32 120.0(4) . . ?
C30 C29 C28 118.9(3) . . ?
C30 C29 C32 121.1(5) . . ?
C29 C30 C31 121.2(4) . . ?
C30 C31 C26 119.8(4) . . ?
O11 C33 O12 129.5(3) . . ?
O11 C33 C34 113.5(3) . . ?
O12 C33 C34 117.0(3) . . ?
F10 C34 C33 109.6(3) . . ?
F11 C34 F10 106.8(3) . . ?
F11 C34 C33 109.9(3) . . ?
F12 C34 F10 108.6(3) . . ?
F12 C34 F11 107.8(3) . . ?
F12 C34 C33 113.8(3) . . ?

loop_
_geom_bond_atom_site_label_1
_geom_bond_atom_site_label_2
_geom_bond_distance
_geom_bond_site_symmetry_2
_geom_bond_publ_flag
Cu1 O1 1.956(2) . ?
Cu1 O6 1.960(2) . ?
Cu1 O9 2.272(2) 14_456 ?
Cu1 C1 2.016(3) . ?
Cu1 C2 2.016(3) . ?
Cu2 O2 1.974(2) . ?
Cu2 O3 1.997(2) . ?
Cu2 O7 2.202(2) . ?
Cu2 C3 2.015(3) 3_565 ?
Cu2 C4 2.016(3) 3_565 ?
Cu3 O4 1.968(2) . ?
Cu3 O5 1.978(2) . ?
Cu3 O9 2.243(2) . ?
Cu3 C5 2.010(3) . ?
Cu3 C6 2.014(3) . ?
Cu4 O7 2.351(2) 2_665 ?
Cu4 O11 1.930(2) . ?
Cu4 O12 1.964(2) 3_565 ?
Cu4 C7 2.031(3) . ?
Cu4 C8 1.990(3) . ?
F1 C12 1.319(4) . ?
F2 C12 1.318(4) . ?
F3 C12 1.316(4) . ?
F4 C14 1.325(4) . ?
F5 C14 1.322(4) . ?
F6 C14 1.335(5) . ?
F7 C16 1.327(4) . ?
F8 C16 1.326(4) . ?
F9 C16 1.344(4) . ?
F10 C34 1.339(4) . ?
F11 C34 1.329(4) . ?
F12 C34 1.305(4) . ?
O1 C13 1.233(4) . ?
O2 C13 1.242(4) . ?
O3 C15 1.247(4) . ?
O4 C15 1.237(4) . ?
O5 C11 1.250(4) . ?
O6 C11 1.225(4) . ?
O7 C17 1.248(4) . ?
O8 C17 1.314(4) . ?
O9 C25 1.245(4) . ?
O10 C25 1.313(4) . ?
O11 C33 1.237(4) . ?
O12 C33 1.241(4) . ?
C1 C2 1.445(4) . ?
C1 C3 1.480(4) 3_565 ?
C1 C6 1.463(4) 14_456 ?
C2 C6 1.471(4) . ?
C2 C10 1.455(4) 14_456 ?
C3 C4 1.433(4) . ?
C3 C10 1.453(4) . ?
C4 C5 1.482(4) 2_665 ?
C4 C7 1.469(3) . ?
C5 C6 1.442(4) . ?
C5 C9 1.458(4) . ?
C7 C8 1.432(4) . ?
C7 C8 1.479(4) 2_665 ?
C8 C9 1.459(4) . ?
C9 C10 1.378(4) . ?
C11 C12 1.537(4) . ?
C13 C14 1.546(4) . ?
C15 C16 1.542(4) . ?
C17 C18 1.467(4) . ?
C18 C19 1.383(5) . ?
C18 C23 1.407(4) . ?
C19 C20 1.389(5) . ?
C20 C21 1.398(5) . ?
C21 C22 1.390(5) . ?
C21 C24 1.506(5) . ?
C22 C23 1.374(5) . ?
C25 C26 1.464(4) . ?
C26 C27 1.400(5) . ?
C26 C31 1.390(5) . ?
C27 C28 1.389(5) . ?
C28 C29 1.397(7) . ?
C29 C30 1.383(6) . ?
C29 C32 1.505(5) . ?
C30 C31 1.386(5) . ?
C33 C34 1.539(4) . ?
